data_4330212
loop_
_publ_author_name
'Evgeny V. Tretyakov'
'Svyatoslav E. Tolstikov'
'Anastasiya O. Suvorova'
'Aleksey V. Polushkin'
'Galina V. Romanenko'
'Artem S. Bogomyakov'
'Sergey L. Veber'
'Matvey V. Fedin'
'Dmitry V. Stass'
'Edward Reijerse'
'Wolfgang Lubitz'
'Ekaterina M. Zueva'
'Victor I. Ovcharenko'

_publ_section_title
;
 Crucial Role of Paramagnetic Ligands for Magnetostructural Anomalies in
 "Breathing Crystals"
;
_journal_name_full 'Inorganic Chemistry'
_journal_page_first 9385
_journal_page_last 9394
_journal_paper_doi 10.1021/ic301149e
_journal_volume 51
_journal_year 2012
_chemical_formula_sum 'C50 H42 Cu3 F36 N6 O14'
_chemical_formula_weight 1825.52
_chemical_name_systematic
; 
 ? 
;
_space_group_IT_number 2
_symmetry_cell_setting triclinic
_symmetry_space_group_name_Hall '-P 1'
_symmetry_space_group_name_H-M 'P -1'
_atom_sites_solution_hydrogens geom
_atom_sites_solution_primary direct
_atom_sites_solution_secondary difmap
_audit_creation_method SHELXL-97
_cell_angle_alpha 100.034(10)
_cell_angle_beta 109.376(10)
_cell_angle_gamma 108.129(10)
_cell_formula_units_Z 1
_cell_length_a 10.3629(16)
_cell_length_b 12.8444(18)
_cell_length_c 15.466(2)
_cell_measurement_reflns_used 633
_cell_measurement_temperature 240(2)
_cell_measurement_theta_max 15.46
_cell_measurement_theta_min 2.88
_cell_volume 1755.0(5)
_computing_cell_refinement 'Bruker SAINT'
_computing_data_collection 'Bruker APEX2'
_computing_data_reduction 'Bruker SAINT'
_computing_molecular_graphics 'Bruker SHELXTL'
_computing_publication_material 'Bruker SHELXTL'
_computing_structure_refinement 'SHELXL-97 (Sheldrick, 1997)'
_computing_structure_solution 'SHELXS-97 (Sheldrick, 1990)'
_diffrn_ambient_temperature 240(2)
_diffrn_measured_fraction_theta_full 0.995
_diffrn_measured_fraction_theta_max 0.995
_diffrn_measurement_device_type 'Bruker APEX-II CCD'
_diffrn_measurement_method '\f and \w scans'
_diffrn_radiation_monochromator graphite
_diffrn_radiation_source 'fine-focus sealed tube'
_diffrn_radiation_type MoK\a
_diffrn_radiation_wavelength 0.71073
_diffrn_reflns_av_R_equivalents 0.2071
_diffrn_reflns_av_sigmaI/netI 0.6476
_diffrn_reflns_limit_h_max 13
_diffrn_reflns_limit_h_min -12
_diffrn_reflns_limit_k_max 16
_diffrn_reflns_limit_k_min -16
_diffrn_reflns_limit_l_max 20
_diffrn_reflns_limit_l_min -17
_diffrn_reflns_number 23732
_diffrn_reflns_theta_full 27.94
_diffrn_reflns_theta_max 27.94
_diffrn_reflns_theta_min 1.47
_diffrn_standards_number 0
_exptl_absorpt_coefficient_mu 1.058
_exptl_absorpt_correction_T_max 0.6738
_exptl_absorpt_correction_T_min 0.5098
_exptl_absorpt_correction_type multi-scan
_exptl_crystal_colour light_green
_exptl_crystal_density_diffrn 1.727
_exptl_crystal_description bulk
_exptl_crystal_F_000 907
_exptl_crystal_size_max 0.12
_exptl_crystal_size_mid 0.06
_exptl_crystal_size_min 0.03
_refine_diff_density_max 0.286
_refine_diff_density_min -0.313
_refine_diff_density_rms 0.067
_refine_ls_extinction_coef 0.00162(18)
_refine_ls_extinction_expression Fc^*^=kFc[1+0.001xFc^2^\l^3^/sin(2\q)]^-1/4^
_refine_ls_extinction_method SHELXL
_refine_ls_goodness_of_fit_ref 0.601
_refine_ls_hydrogen_treatment constr
_refine_ls_matrix_type full
_refine_ls_number_parameters 548
_refine_ls_number_reflns 8381
_refine_ls_number_restraints 0
_refine_ls_restrained_S_all 0.601
_refine_ls_R_factor_all 0.3351
_refine_ls_R_factor_gt 0.0461
_refine_ls_shift/su_max 0.001
_refine_ls_shift/su_mean 0.000
_refine_ls_structure_factor_coef Fsqd
_refine_ls_weighting_details 'calc w=1/[\s^2^(Fo^2^)+(0.0040P)^2^+0.0000P] where P=(Fo^2^+2Fc^2^)/3'
_refine_ls_weighting_scheme calc
_refine_ls_wR_factor_gt 0.0565
_refine_ls_wR_factor_ref 0.1001
_reflns_number_gt 1609
_reflns_number_total 8381
_reflns_threshold_expression >2sigma(I)
_cod_data_source_file ic301149e_si_002_28.cif
_cod_data_source_block 222s
_cod_original_cell_volume 1754.9(4)
_cod_database_code 4330212

loop_
_symmetry_equiv_pos_as_xyz
'x, y, z'
'-x, -y, -z'

loop_
_atom_site_label
_atom_site_type_symbol
_atom_site_fract_x
_atom_site_fract_y
_atom_site_fract_z
_atom_site_U_iso_or_equiv
_atom_site_adp_type
_atom_site_occupancy
_atom_site_symmetry_multiplicity
_atom_site_calc_flag
_atom_site_refinement_flags
Cu1 Cu 0.0000 0.0000 0.0000 0.0483(4) Uani 1 2 d S
O1 O -0.0748(5) -0.0836(4) 0.0805(3) 0.0461(14) Uani 1 1 d .
C1 C -0.2329(13) -0.1644(11) 0.1527(9) 0.063(3) Uani 1 1 d .
F1 F -0.133(2) -0.184(2) 0.2136(18) 0.077(7) Uani 0.60 1 d P
F2 F -0.2945(15) -0.1237(13) 0.2102(12) 0.072(5) Uani 0.60 1 d P
F3 F -0.321(4) -0.259(3) 0.091(3) 0.139(16) Uani 0.50 1 d P
F2A F -0.288(5) -0.136(4) 0.202(3) 0.24(2) Uani 0.40 1 d P
F1A F -0.131(5) -0.198(4) 0.185(3) 0.13(2) Uani 0.40 1 d P
F3A F -0.354(4) -0.248(3) 0.078(3) 0.089(9) Uani 0.50 1 d P
C2 C -0.1744(9) -0.0742(7) 0.1051(5) 0.049(2) Uani 1 1 d .
C3 C -0.2423(8) 0.0056(7) 0.0908(5) 0.054(2) Uani 1 1 d .
H3A H -0.3128 0.0065 0.1162 0.065 Uiso 1 1 calc R
C4 C -0.2091(8) 0.0808(7) 0.0415(5) 0.050(2) Uani 1 1 d .
C5 C -0.2915(10) 0.1614(9) 0.0217(6) 0.062(3) Uani 1 1 d .
F4 F -0.2007(5) 0.2665(4) 0.0383(4) 0.0944(18) Uani 1 1 d .
F5 F -0.3648(5) 0.1643(4) 0.0776(3) 0.0943(17) Uani 1 1 d .
F6 F -0.3905(5) 0.1210(4) -0.0681(3) 0.0823(16) Uani 1 1 d .
O2 O -0.1182(5) 0.0926(4) 0.0006(3) 0.0462(14) Uani 1 1 d .
Cu2 Cu 0.50298(10) 0.35770(8) 0.52894(6) 0.0469(3) Uani 1 1 d .
O3 O 0.6783(5) 0.4991(3) 0.5941(3) 0.0439(14) Uani 1 1 d .
C6 C 0.9280(10) 0.6220(9) 0.6730(7) 0.068(3) Uani 1 1 d .
F7 F 0.9525(5) 0.6191(4) 0.5930(4) 0.1038(19) Uani 1 1 d .
F8 F 0.8995(5) 0.7137(4) 0.6914(4) 0.0988(19) Uani 1 1 d .
F9 F 1.0581(5) 0.6414(4) 0.7410(4) 0.1042(19) Uani 1 1 d .
C7 C 0.8013(9) 0.5125(7) 0.6552(5) 0.047(2) Uani 1 1 d .
C8 C 0.8345(8) 0.4407(7) 0.7091(5) 0.053(2) Uani 1 1 d .
H8A H 0.9327 0.4666 0.7556 0.064 Uiso 1 1 calc R
C9 C 0.7335(9) 0.3336(7) 0.6994(5) 0.050(2) Uani 1 1 d .
C10 C 0.7919(13) 0.2660(9) 0.7656(8) 0.081(3) Uani 1 1 d .
F10 F 0.6903(7) 0.2067(5) 0.7892(4) 0.133(3) Uani 1 1 d .
F11 F 0.9125(6) 0.3288(4) 0.8403(4) 0.145(3) Uani 1 1 d .
F12 F 0.8175(6) 0.1868(5) 0.7153(4) 0.123(2) Uani 1 1 d .
O4 O 0.6008(6) 0.2818(4) 0.6406(4) 0.0586(16) Uani 1 1 d .
O5 O 0.3322(5) 0.2174(4) 0.4555(3) 0.0470(15) Uani 1 1 d .
C11 C 0.1070(10) 0.0665(8) 0.4078(6) 0.062(3) Uani 1 1 d .
F13 F 0.1430(5) -0.0158(4) 0.4313(4) 0.0994(19) Uani 1 1 d .
F14 F 0.0913(5) 0.0516(4) 0.3173(3) 0.0982(18) Uani 1 1 d .
F15 F -0.0286(5) 0.0416(4) 0.4030(3) 0.1030(19) Uani 1 1 d .
C12 C 0.2188(9) 0.1840(7) 0.4729(6) 0.046(2) Uani 1 1 d .
C13 C 0.1862(8) 0.2386(7) 0.5421(5) 0.050(2) Uani 1 1 d .
H13A H 0.0982 0.2004 0.5488 0.060 Uiso 1 1 calc R
C14 C 0.2807(10) 0.3487(8) 0.6022(6) 0.048(2) Uani 1 1 d .
C15 C 0.2282(18) 0.4134(16) 0.6715(11) 0.088(4) Uani 1 1 d .
F16 F 0.117(4) 0.353(3) 0.678(3) 0.079(9) Uani 0.50 1 d P
F17 F 0.329(2) 0.412(2) 0.7704(17) 0.092(7) Uani 0.50 1 d P
F18 F 0.198(4) 0.490(3) 0.636(2) 0.170(13) Uani 0.50 1 d P
F16A F 0.081(4) 0.348(3) 0.647(3) 0.118(16) Uani 0.50 1 d P
F17A F 0.272(2) 0.522(2) 0.690(2) 0.097(11) Uani 0.50 1 d P
F18A F 0.305(4) 0.445(4) 0.7460(19) 0.173(18) Uani 0.50 1 d P
O6 O 0.4036(5) 0.4116(4) 0.6068(3) 0.0486(15) Uani 1 1 d .
O1R O 0.5863(5) 0.3351(4) 0.4348(3) 0.0412(13) Uani 1 1 d .
N2R N 0.5322(6) 0.2377(5) 0.3659(4) 0.0456(17) Uani 1 1 d .
C3R C 0.6117(8) 0.1591(6) 0.3811(5) 0.044(2) Uani 1 1 d .
C4R C 0.7611(7) 0.2218(6) 0.4643(5) 0.068(3) Uani 1 1 d .
H4RA H 0.7480 0.2472 0.5225 0.103 Uiso 1 1 calc R
H4RB H 0.8190 0.2881 0.4517 0.103 Uiso 1 1 calc R
H4RC H 0.8130 0.1706 0.4726 0.103 Uiso 1 1 calc R
C5R C 0.5170(8) 0.0569(6) 0.4028(6) 0.089(3) Uani 1 1 d .
H5RA H 0.5065 0.0850 0.4615 0.134 Uiso 1 1 calc R
H5RB H 0.5655 0.0036 0.4109 0.134 Uiso 1 1 calc R
H5RC H 0.4192 0.0178 0.3497 0.134 Uiso 1 1 calc R
C6R C 0.6321(8) 0.1179(6) 0.2906(5) 0.081(3) Uani 1 1 d .
H6RA H 0.6929 0.1834 0.2786 0.121 Uiso 1 1 calc R
H6RB H 0.5355 0.0791 0.2364 0.121 Uiso 1 1 calc R
H6RC H 0.6811 0.0648 0.2989 0.121 Uiso 1 1 calc R
C7R C 0.4137(8) 0.2226(7) 0.2809(5) 0.043(2) Uani 1 1 d .
C8R C 0.3045(8) 0.1216(6) 0.2071(5) 0.047(2) Uani 1 1 d .
H8RA H 0.2962 0.0464 0.2062 0.057 Uiso 1 1 calc R
N9R N 0.2149(7) 0.1481(6) 0.1389(4) 0.0530(19) Uani 1 1 d .
N10R N 0.2674(6) 0.2647(6) 0.1687(4) 0.0444(17) Uani 1 1 d .
C11R C 0.1980(8) 0.3253(6) 0.1082(5) 0.061(2) Uani 1 1 d .
H11A H 0.1275 0.3442 0.1306 0.073 Uiso 1 1 calc R
H11B H 0.1417 0.2741 0.0416 0.073 Uiso 1 1 calc R
C12R C 0.3092(9) 0.4328(7) 0.1104(6) 0.080(3) Uani 1 1 d .
H12A H 0.3857 0.4156 0.0943 0.096 Uiso 1 1 calc R
H12B H 0.3582 0.4878 0.1755 0.096 Uiso 1 1 calc R
C13R C 0.2343(10) 0.4860(7) 0.0390(6) 0.134(4) Uani 1 1 d .
H13B H 0.3086 0.5559 0.0412 0.201 Uiso 1 1 calc R
H13C H 0.1599 0.5043 0.0557 0.201 Uiso 1 1 calc R
H13D H 0.1868 0.4318 -0.0255 0.201 Uiso 1 1 calc R
C14R C 0.3874(8) 0.3126(6) 0.2543(5) 0.043(2) Uani 1 1 d .
H14A H 0.4415 0.3914 0.2884 0.052 Uiso 1 1 calc R

loop_
_atom_site_aniso_label
_atom_site_aniso_U_11
_atom_site_aniso_U_22
_atom_site_aniso_U_33
_atom_site_aniso_U_23
_atom_site_aniso_U_13
_atom_site_aniso_U_12
Cu1 0.0448(9) 0.0549(11) 0.0514(10) 0.0172(8) 0.0230(8) 0.0238(8)
O1 0.041(3) 0.058(4) 0.049(3) 0.025(3) 0.022(3) 0.024(3)
C1 0.058(8) 0.067(10) 0.065(9) 0.035(8) 0.033(8) 0.008(7)
F1 0.062(10) 0.094(11) 0.078(10) 0.055(9) 0.025(10) 0.022(10)
F2 0.086(8) 0.067(9) 0.094(10) 0.039(8) 0.065(8) 0.031(7)
F3 0.14(3) 0.050(16) 0.100(19) -0.009(15) 0.008(17) -0.063(17)
F2A 0.46(5) 0.31(5) 0.32(5) 0.28(4) 0.36(4) 0.30(4)
F1A 0.16(3) 0.23(4) 0.19(4) 0.19(3) 0.15(3) 0.17(3)
F3A 0.090(14) 0.12(2) 0.069(14) 0.049(15) 0.034(13) 0.038(15)
C2 0.050(6) 0.065(7) 0.035(5) 0.015(5) 0.011(4) 0.031(5)
C3 0.041(5) 0.076(7) 0.053(6) 0.024(5) 0.029(5) 0.021(5)
C4 0.040(5) 0.060(7) 0.046(6) 0.004(5) 0.020(5) 0.019(5)
C5 0.066(7) 0.092(9) 0.052(7) 0.029(7) 0.029(6) 0.052(7)
F4 0.080(4) 0.066(4) 0.146(5) 0.039(4) 0.045(4) 0.040(3)
F5 0.116(4) 0.151(5) 0.094(4) 0.069(4) 0.074(4) 0.102(4)
F6 0.069(3) 0.118(4) 0.070(3) 0.035(3) 0.020(3) 0.056(3)
O2 0.046(3) 0.048(4) 0.053(3) 0.012(3) 0.023(3) 0.029(3)
Cu2 0.0405(6) 0.0465(7) 0.0468(6) 0.0079(5) 0.0162(5) 0.0140(5)
O3 0.038(3) 0.028(3) 0.039(3) -0.001(3) 0.003(3) 0.000(3)
C6 0.051(7) 0.070(9) 0.076(8) 0.028(7) 0.019(6) 0.022(6)
F7 0.082(4) 0.110(5) 0.107(4) 0.042(4) 0.052(4) 0.003(3)
F8 0.083(4) 0.052(4) 0.151(5) 0.026(4) 0.047(4) 0.019(3)
F9 0.052(3) 0.093(4) 0.116(4) 0.043(3) -0.003(3) -0.001(3)
C7 0.045(6) 0.037(6) 0.045(6) 0.003(5) 0.018(5) 0.003(5)
C8 0.041(5) 0.043(6) 0.055(6) 0.007(5) 0.014(5) 0.002(5)
C9 0.057(6) 0.061(7) 0.026(5) 0.006(5) 0.012(5) 0.025(6)
C10 0.114(10) 0.050(9) 0.073(8) 0.031(7) 0.024(7) 0.033(8)
F10 0.142(6) 0.165(6) 0.133(5) 0.118(5) 0.068(5) 0.060(5)
F11 0.151(6) 0.084(5) 0.093(4) 0.030(4) -0.048(4) 0.018(4)
F12 0.139(5) 0.096(5) 0.133(5) 0.044(4) 0.026(4) 0.072(4)
O4 0.062(4) 0.055(4) 0.057(4) 0.024(3) 0.019(3) 0.023(3)
O5 0.039(3) 0.043(4) 0.051(3) 0.008(3) 0.017(3) 0.011(3)
C11 0.042(6) 0.067(8) 0.052(6) 0.008(6) 0.004(5) 0.013(6)
F13 0.104(4) 0.050(4) 0.119(5) 0.019(3) 0.017(3) 0.033(3)
F14 0.100(4) 0.080(4) 0.065(4) -0.002(3) 0.032(3) -0.012(3)
F15 0.045(3) 0.088(4) 0.124(5) -0.026(3) 0.026(3) 0.001(3)
C12 0.038(6) 0.052(6) 0.045(6) 0.016(5) 0.011(5) 0.017(5)
C13 0.035(5) 0.035(6) 0.059(6) -0.002(5) 0.016(5) -0.002(4)
C14 0.058(6) 0.060(7) 0.045(6) 0.020(5) 0.027(5) 0.038(6)
C15 0.074(11) 0.095(15) 0.070(10) 0.001(10) 0.035(9) 0.009(10)
F16 0.058(17) 0.060(13) 0.08(2) -0.006(11) 0.026(16) -0.004(9)
F17 0.073(13) 0.125(12) 0.046(10) 0.012(9) 0.021(9) 0.011(12)
F18 0.38(4) 0.10(2) 0.19(3) 0.08(2) 0.21(3) 0.17(3)
F16A 0.036(13) 0.20(3) 0.09(2) -0.024(13) 0.034(15) 0.034(14)
F17A 0.095(13) 0.040(11) 0.16(3) -0.013(13) 0.103(17) 0.009(9)
F18A 0.15(2) 0.34(4) 0.059(18) 0.00(2) 0.031(14) 0.18(3)
O6 0.048(4) 0.047(4) 0.052(3) 0.007(3) 0.027(3) 0.018(3)
O1R 0.040(3) 0.043(4) 0.041(3) 0.013(3) 0.021(3) 0.011(3)
N2R 0.048(4) 0.041(5) 0.052(5) 0.013(4) 0.026(4) 0.019(4)
C3R 0.047(5) 0.043(6) 0.049(5) 0.014(5) 0.019(4) 0.026(5)
C4R 0.052(6) 0.094(7) 0.064(6) 0.018(5) 0.014(5) 0.048(5)
C5R 0.087(7) 0.077(7) 0.131(9) 0.051(6) 0.058(7) 0.043(6)
C6R 0.095(7) 0.110(8) 0.055(6) 0.009(5) 0.034(5) 0.069(6)
C7R 0.036(5) 0.044(6) 0.040(5) 0.009(5) 0.010(4) 0.015(5)
C8R 0.046(5) 0.033(6) 0.047(5) 0.004(5) 0.008(4) 0.012(5)
N9R 0.057(5) 0.044(5) 0.052(5) 0.008(4) 0.017(4) 0.024(4)
N10R 0.038(4) 0.049(5) 0.040(4) 0.011(4) 0.008(3) 0.020(4)
C11R 0.062(6) 0.050(6) 0.052(5) 0.012(5) -0.003(5) 0.027(5)
C12R 0.075(7) 0.062(7) 0.079(7) 0.033(6) 0.003(6) 0.023(6)
C13R 0.127(9) 0.118(9) 0.132(10) 0.075(8) 0.015(8) 0.039(7)
C14R 0.046(5) 0.039(6) 0.033(5) 0.002(4) 0.010(4) 0.013(5)

loop_
_atom_type_symbol
_atom_type_description
_atom_type_scat_dispersion_real
_atom_type_scat_dispersion_imag
_atom_type_scat_source
C C 0.0033 0.0016 'International Tables Vol C Tables 4.2.6.8 and 6.1.1.4'
H H 0.0000 0.0000 'International Tables Vol C Tables 4.2.6.8 and 6.1.1.4'
N N 0.0061 0.0033 'International Tables Vol C Tables 4.2.6.8 and 6.1.1.4'
O O 0.0106 0.0060 'International Tables Vol C Tables 4.2.6.8 and 6.1.1.4'
F F 0.0171 0.0103 'International Tables Vol C Tables 4.2.6.8 and 6.1.1.4'
Cu Cu 0.3201 1.2651 'International Tables Vol C Tables 4.2.6.8 and 6.1.1.4'

loop_
_geom_angle_atom_site_label_1
_geom_angle_atom_site_label_2
_geom_angle_atom_site_label_3
_geom_angle
_geom_angle_site_symmetry_1
_geom_angle_site_symmetry_3
O2 Cu1 O2 180.0 2 .
O2 Cu1 O1 92.76(18) 2 2
O2 Cu1 O1 87.24(18) . 2
O2 Cu1 O1 87.24(18) 2 .
O2 Cu1 O1 92.76(18) . .
O1 Cu1 O1 180.0 2 .
O2 Cu1 N9R 91.55(19) 2 2
O2 Cu1 N9R 88.45(19) . 2
O1 Cu1 N9R 93.22(19) 2 2
O1 Cu1 N9R 86.78(19) . 2
O2 Cu1 N9R 88.45(19) 2 .
O2 Cu1 N9R 91.55(19) . .
O1 Cu1 N9R 86.78(19) 2 .
O1 Cu1 N9R 93.22(19) . .
N9R Cu1 N9R 179.999(1) 2 .
C2 O1 Cu1 124.8(5) . .
F2A C1 F3 109(2) . .
F2A C1 F1A 120(3) . .
F3 C1 F1A 95(3) . .
F2A C1 F1 99(3) . .
F3 C1 F1 106(2) . .
F1A C1 F1 21(3) . .
F2A C1 F3A 100(3) . .
F3 C1 F3A 17(3) . .
F1A C1 F3A 112(3) . .
F1 C1 F3A 123(2) . .
F2A C1 F2 4(2) . .
F3 C1 F2 112(2) . .
F1A C1 F2 121(3) . .
F1 C1 F2 100.9(19) . .
F3A C1 F2 102.4(18) . .
F2A C1 C2 114(2) . .
F3 C1 C2 111(2) . .
F1A C1 C2 106(2) . .
F1 C1 C2 115.3(12) . .
F3A C1 C2 103.4(17) . .
F2 C1 C2 110.6(12) . .
O1 C2 C3 127.2(8) . .
O1 C2 C1 114.7(8) . .
C3 C2 C1 118.0(9) . .
C4 C3 C2 122.5(8) . .
C4 C3 H3A 118.7 . .
C2 C3 H3A 118.7 . .
O2 C4 C3 128.5(8) . .
O2 C4 C5 110.1(8) . .
C3 C4 C5 121.3(8) . .
F4 C5 F6 109.4(8) . .
F4 C5 F5 108.3(8) . .
F6 C5 F5 107.3(7) . .
F4 C5 C4 112.3(8) . .
F6 C5 C4 109.6(7) . .
F5 C5 C4 109.7(7) . .
C4 O2 Cu1 123.9(5) . .
O5 Cu2 O3 175.5(2) . .
O5 Cu2 O1R 91.1(2) . .
O3 Cu2 O1R 84.64(19) . .
O5 Cu2 O6 92.3(2) . .
O3 Cu2 O6 91.4(2) . .
O1R Cu2 O6 164.00(19) . .
O5 Cu2 O4 92.9(2) . .
O3 Cu2 O4 89.55(19) . .
O1R Cu2 O4 105.56(18) . .
O6 Cu2 O4 89.87(19) . .
C7 O3 Cu2 126.8(5) . .
F8 C6 F9 107.8(8) . .
F8 C6 F7 105.2(8) . .
F9 C6 F7 104.6(8) . .
F8 C6 C7 113.1(8) . .
F9 C6 C7 116.0(8) . .
F7 C6 C7 109.3(8) . .
O3 C7 C8 128.5(8) . .
O3 C7 C6 114.6(8) . .
C8 C7 C6 116.8(8) . .
C9 C8 C7 125.0(8) . .
C9 C8 H8A 117.5 . .
C7 C8 H8A 117.5 . .
O4 C9 C8 128.0(8) . .
O4 C9 C10 114.5(8) . .
C8 C9 C10 117.4(8) . .
F11 C10 F10 111.0(10) . .
F11 C10 F12 108.1(10) . .
F10 C10 F12 103.6(9) . .
F11 C10 C9 113.8(8) . .
F10 C10 C9 111.4(10) . .
F12 C10 C9 108.3(8) . .
C9 O4 Cu2 119.7(5) . .
C12 O5 Cu2 124.8(5) . .
F13 C11 F15 105.4(8) . .
F13 C11 F14 105.3(8) . .
F15 C11 F14 104.8(7) . .
F13 C11 C12 113.2(7) . .
F15 C11 C12 115.1(8) . .
F14 C11 C12 112.2(8) . .
O5 C12 C13 129.4(8) . .
O5 C12 C11 113.1(8) . .
C13 C12 C11 117.5(8) . .
C12 C13 C14 120.9(8) . .
C12 C13 H13A 119.6 . .
C14 C13 H13A 119.6 . .
O6 C14 C13 129.1(8) . .
O6 C14 C15 112.0(9) . .
C13 C14 C15 118.7(9) . .
F18A C15 F16 99(4) . .
F18A C15 F17A 77(3) . .
F16 C15 F17A 124(2) . .
F18A C15 F18 115(3) . .
F16 C15 F18 108(3) . .
F17A C15 F18 39(2) . .
F18A C15 F16A 119(3) . .
F16 C15 F16A 20(3) . .
F17A C15 F16A 119(2) . .
F18 C15 F16A 93(2) . .
F18A C15 F17 21(3) . .
F16 C15 F17 91(2) . .
F17A C15 F17 98(2) . .
F18 C15 F17 136(2) . .
F16A C15 F17 111(2) . .
F18A C15 C14 114(2) . .
F16 C15 C14 115.1(18) . .
F17A C15 C14 117.6(15) . .
F18 C15 C14 106.0(16) . .
F16A C15 C14 107.9(18) . .
F17 C15 C14 101.1(15) . .
C15 F16 F18A 37.3(16) . .
F18A F17 C15 35(5) . .
F17A F18 C15 70(4) . .
F18 F17A C15 71(3) . .
F18 F17A F18A 116(5) . .
C15 F17A F18A 45.4(19) . .
F17 F18A C15 124(7) . .
F17 F18A F17A 172(6) . .
C15 F18A F17A 57.7(18) . .
F17 F18A F16 100(6) . .
C15 F18A F16 43(2) . .
F17A F18A F16 85.6(19) . .
C14 O6 Cu2 122.7(5) . .
N2R O1R Cu2 122.7(4) . .
O1R N2R C7R 116.5(6) . .
O1R N2R C3R 117.2(6) . .
C7R N2R C3R 126.0(6) . .
N2R C3R C4R 110.0(6) . .
N2R C3R C6R 108.7(6) . .
C4R C3R C6R 109.4(6) . .
N2R C3R C5R 108.3(6) . .
C4R C3R C5R 109.6(6) . .
C6R C3R C5R 110.8(6) . .
C3R C4R H4RA 109.5 . .
C3R C4R H4RB 109.5 . .
H4RA C4R H4RB 109.5 . .
C3R C4R H4RC 109.5 . .
H4RA C4R H4RC 109.5 . .
H4RB C4R H4RC 109.5 . .
C3R C5R H5RA 109.5 . .
C3R C5R H5RB 109.5 . .
H5RA C5R H5RB 109.5 . .
C3R C5R H5RC 109.5 . .
H5RA C5R H5RC 109.5 . .
H5RB C5R H5RC 109.5 . .
C3R C6R H6RA 109.5 . .
C3R C6R H6RB 109.5 . .
H6RA C6R H6RB 109.5 . .
C3R C6R H6RC 109.5 . .
H6RA C6R H6RC 109.5 . .
H6RB C6R H6RC 109.5 . .
C14R C7R N2R 122.9(7) . .
C14R C7R C8R 106.4(7) . .
N2R C7R C8R 130.6(8) . .
N9R C8R C7R 110.1(7) . .
N9R C8R H8RA 125.0 . .
C7R C8R H8RA 125.0 . .
C8R N9R N10R 105.2(6) . .
C8R N9R Cu1 121.9(6) . .
N10R N9R Cu1 132.8(5) . .
C14R N10R N9R 112.5(6) . .
C14R N10R C11R 127.1(7) . .
N9R N10R C11R 120.4(6) . .
N10R C11R C12R 112.4(6) . .
N10R C11R H11A 109.1 . .
C12R C11R H11A 109.1 . .
N10R C11R H11B 109.1 . .
C12R C11R H11B 109.1 . .
H11A C11R H11B 107.9 . .
C11R C12R C13R 110.6(7) . .
C11R C12R H12A 109.5 . .
C13R C12R H12A 109.5 . .
C11R C12R H12B 109.5 . .
C13R C12R H12B 109.5 . .
H12A C12R H12B 108.1 . .
C12R C13R H13B 109.5 . .
C12R C13R H13C 109.5 . .
H13B C13R H13C 109.5 . .
C12R C13R H13D 109.5 . .
H13B C13R H13D 109.5 . .
H13C C13R H13D 109.5 . .
N10R C14R C7R 105.8(7) . .
N10R C14R H14A 127.1 . .
C7R C14R H14A 127.1 . .

loop_
_geom_bond_atom_site_label_1
_geom_bond_atom_site_label_2
_geom_bond_distance
_geom_bond_site_symmetry_2
Cu1 O2 1.956(4) 2
Cu1 O2 1.956(4) .
Cu1 O1 1.973(4) 2
Cu1 O1 1.973(4) .
Cu1 N9R 2.440(6) 2
Cu1 N9R 2.440(6) .
O1 C2 1.244(7) .
C1 F2A 1.17(4) .
C1 F3 1.24(4) .
C1 F1A 1.25(4) .
C1 F1 1.28(3) .
C1 F3A 1.35(4) .
C1 F2 1.38(2) .
C1 C2 1.550(12) .
C2 C3 1.421(9) .
C3 C4 1.363(9) .
C3 H3A 0.9400 .
C4 O2 1.284(7) .
C4 C5 1.543(10) .
C5 F4 1.304(9) .
C5 F6 1.313(8) .
C5 F5 1.330(8) .
Cu2 O5 1.907(4) .
Cu2 O3 1.926(4) .
Cu2 O1R 1.947(4) .
Cu2 O6 1.991(5) .
Cu2 O4 2.236(5) .
O3 C7 1.246(8) .
C6 F8 1.308(9) .
C6 F9 1.321(8) .
C6 F7 1.339(9) .
C6 C7 1.502(10) .
C7 C8 1.392(9) .
C8 C9 1.392(9) .
C8 H8A 0.9400 .
C9 O4 1.246(7) .
C9 C10 1.548(11) .
C10 F11 1.279(10) .
C10 F10 1.294(11) .
C10 F12 1.319(10) .
O5 C12 1.254(8) .
C11 F13 1.295(9) .
C11 F15 1.315(8) .
C11 F14 1.326(9) .
C11 C12 1.498(10) .
C12 C13 1.370(9) .
C13 C14 1.378(9) .
C13 H13A 0.9400 .
C14 O6 1.249(8) .
C14 C15 1.579(13) .
C15 F18A 1.07(3) .
C15 F16 1.22(3) .
C15 F17A 1.28(3) .
C15 F18 1.28(4) .
C15 F16A 1.37(4) .
C15 F17 1.55(3) .
F16 F18A 1.75(5) .
F17 F18A 0.67(5) .
F18 F17A 0.84(4) .
F17A F18A 1.47(4) .
O1R N2R 1.311(6) .
N2R C7R 1.402(8) .
N2R C3R 1.492(8) .
C3R C4R 1.497(8) .
C3R C6R 1.514(8) .
C3R C5R 1.539(8) .
C4R H4RA 0.9700 .
C4R H4RB 0.9700 .
C4R H4RC 0.9700 .
C5R H5RA 0.9700 .
C5R H5RB 0.9700 .
C5R H5RC 0.9700 .
C6R H6RA 0.9700 .
C6R H6RB 0.9700 .
C6R H6RC 0.9700 .
C7R C14R 1.366(8) .
C7R C8R 1.407(8) .
C8R N9R 1.328(8) .
C8R H8RA 0.9400 .
N9R N10R 1.356(7) .
N10R C14R 1.351(7) .
N10R C11R 1.467(7) .
C11R C12R 1.484(8) .
C11R H11A 0.9800 .
C11R H11B 0.9800 .
C12R C13R 1.522(9) .
C12R H12A 0.9800 .
C12R H12B 0.9800 .
C13R H13B 0.9700 .
C13R H13C 0.9700 .
C13R H13D 0.9700 .
C14R H14A 0.9400 .
